data_4348589
loop_
_publ_author_name
'Modak, Ritwik'
'Sikdar, Yeasin'
'Thuijs, Annaliese E.'
'Christou, George'
'Goswami, Sanchita'

_publ_section_title
;
 Co<sup>II</sup><sub>4</sub>, Co<sup>II</sup><sub>7</sub>, and a Series of
 Co<sup>II</sup><sub>2</sub>Ln<sup>III</sup> (Ln<sup>III</sup> =
 Nd<sup>III</sup>, Sm<sup>III</sup>, Gd<sup>III</sup>, Tb<sup>III</sup>,
 Dy<sup>III</sup>) Coordination Clusters: Search for Single Molecule
 Magnets.
;
_journal_issue 20
_journal_name_full 'Inorganic chemistry'
_journal_page_first 10192
_journal_page_last 10202
_journal_paper_doi 10.1021/acs.inorgchem.6b01402
_journal_volume 55
_journal_year 2016
_chemical_formula_sum 'C76 H100 Co4 N4 O24'
_chemical_formula_weight 1689.32
_space_group_IT_number 88
_space_group_name_Hall '-I 4ad'
_space_group_name_H-M_alt 'I 41/a :2'
_symmetry_cell_setting tetragonal
_symmetry_space_group_name_H-M 'I 41/a :2'
_atom_sites_solution_hydrogens geom
_atom_sites_solution_primary direct
_atom_sites_solution_secondary difmap
_audit_creation_method SHELXL-97
_cell_angle_alpha 90.00
_cell_angle_beta 90.00
_cell_angle_gamma 90.00
_cell_formula_units_Z 4
_cell_length_a 24.268(3)
_cell_length_b 24.268(3)
_cell_length_c 15.248(2)
_cell_measurement_reflns_used 52682
_cell_measurement_temperature 296(2)
_cell_measurement_theta_max 27.6
_cell_measurement_theta_min 1.6
_cell_volume 8980(2)
_computing_cell_refinement 'Bruker SAINT'
_computing_data_collection 'Bruker APEX2'
_computing_data_reduction 'Bruker SAINT'
_computing_structure_refinement 'SHELXL-97 (Sheldrick, 2008)'
_computing_structure_solution 'SHELXS-97 (Sheldrick, 2008)'
_diffrn_ambient_temperature 296(2)
_diffrn_measured_fraction_theta_full 0.987
_diffrn_measured_fraction_theta_max 0.987
_diffrn_measurement_device_type 'Bruker APEX-II CCD'
_diffrn_measurement_method 'phi and omega scans'
_diffrn_radiation_monochromator graphite
_diffrn_radiation_source 'fine-focus sealed tube'
_diffrn_radiation_type MoK\a
_diffrn_radiation_wavelength 0.71073
_diffrn_reflns_av_R_equivalents 0.0870
_diffrn_reflns_av_unetI/netI 0.0469
_diffrn_reflns_limit_h_max 31
_diffrn_reflns_limit_h_min -31
_diffrn_reflns_limit_k_max 31
_diffrn_reflns_limit_k_min -29
_diffrn_reflns_limit_l_max 19
_diffrn_reflns_limit_l_min -19
_diffrn_reflns_number 52682
_diffrn_reflns_theta_full 27.64
_diffrn_reflns_theta_max 27.64
_diffrn_reflns_theta_min 1.58
_exptl_absorpt_coefficient_mu 0.794
_exptl_absorpt_correction_T_max 0.7456
_exptl_absorpt_correction_T_min 0.3677
_exptl_absorpt_correction_type multi-scan
_exptl_absorpt_process_details 'SADABS(Sheldrick, 2008)'
_exptl_crystal_colour pink
_exptl_crystal_density_diffrn 1.250
_exptl_crystal_density_method 'not measured'
_exptl_crystal_description block
_exptl_crystal_F_000 3536.0
_exptl_crystal_size_max 0.31
_exptl_crystal_size_mid 0.28
_exptl_crystal_size_min 0.25
_refine_diff_density_max 0.791
_refine_diff_density_min -0.426
_refine_diff_density_rms 0.122
_refine_ls_extinction_coef 0.00052(18)
_refine_ls_extinction_expression Fc^*^=kFc[1+0.001xFc^2^\l^3^/sin(2\q)]^-1/4^
_refine_ls_extinction_method SHELXL
_refine_ls_goodness_of_fit_ref 1.095
_refine_ls_hydrogen_treatment mixed
_refine_ls_matrix_type full
_refine_ls_number_parameters 254
_refine_ls_number_reflns 5163
_refine_ls_number_restraints 4
_refine_ls_restrained_S_all 1.094
_refine_ls_R_factor_all 0.1195
_refine_ls_R_factor_gt 0.0761
_refine_ls_shift/su_max 0.031
_refine_ls_shift/su_mean 0.004
_refine_ls_structure_factor_coef Fsqd
_refine_ls_weighting_details 'calc w=1/[\s^2^(Fo^2^)+(0.1519P)^2^+38.3946P] where P=(Fo^2^+2Fc^2^)/3'
_refine_ls_weighting_scheme calc
_refine_ls_wR_factor_gt 0.2482
_refine_ls_wR_factor_ref 0.2894
_reflns_number_gt 3426
_reflns_number_total 5237
_reflns_threshold_expression >2sigma(I)
_cod_data_source_file ic6b01402_si_003.cif
_cod_data_source_block Complex_1
_cod_original_sg_symbol_H-M I41/a
_cod_database_code 4348589

loop_
_symmetry_equiv_pos_as_xyz
'x, y, z'
'-y+1/4, x+3/4, z+3/4'
'y+1/4, -x+1/4, z+1/4'
'-x, -y+1/2, z'
'x+1/2, y+1/2, z+1/2'
'-y+3/4, x+5/4, z+5/4'
'y+3/4, -x+3/4, z+3/4'
'-x+1/2, -y+1, z+1/2'
'-x, -y, -z'
'y-1/4, -x-3/4, -z-3/4'
'-y-1/4, x-1/4, -z-1/4'
'x, y-1/2, -z'
'-x+1/2, -y+1/2, -z+1/2'
'y+1/4, -x-1/4, -z-1/4'
'-y+1/4, x+1/4, -z+1/4'
'x+1/2, y, -z+1/2'

loop_
_atom_site_label
_atom_site_type_symbol
_atom_site_fract_x
_atom_site_fract_y
_atom_site_fract_z
_atom_site_U_iso_or_equiv
_atom_site_adp_type
_atom_site_occupancy
_atom_site_symmetry_multiplicity
_atom_site_calc_flag
_atom_site_refinement_flags
Co1 Co 0.55381(3) 0.78956(3) 0.55559(4) 0.0397(3) Uani 1 1 d .
O3 O 0.54589(13) 0.77933(13) 0.6934(2) 0.0374(7) Uani 1 1 d .
O1 O 0.63328(15) 0.77176(18) 0.5544(3) 0.0552(10) Uani 1 1 d .
N1 N 0.55989(18) 0.81562(17) 0.4243(3) 0.0451(10) Uani 1 1 d .
O4 O 0.5644(2) 0.87996(19) 0.5836(4) 0.0648(13) Uani 1 1 d .
H4 H 0.5955 0.8896 0.5693 0.097 Uiso 1 1 calc R
C15 C 0.5856(2) 0.8020(2) 0.7509(4) 0.0494(12) Uani 1 1 d .
H15A H 0.5865 0.8416 0.7425 0.059 Uiso 1 1 calc R
H15B H 0.6215 0.7877 0.7351 0.059 Uiso 1 1 calc R
C9 C 0.5131(2) 0.81994(19) 0.3687(4) 0.0456(12) Uani 1 1 d .
C10 C 0.4597(2) 0.8255(2) 0.4041(4) 0.0486(12) Uani 1 1 d .
C1 C 0.6597(3) 0.8306(3) 0.4366(4) 0.0610(15) Uani 1 1 d .
C11 C 0.4157(3) 0.8284(3) 0.3443(5) 0.0657(16) Uani 1 1 d .
H11 H 0.3801 0.8322 0.3660 0.079 Uiso 1 1 calc R
C8 C 0.6058(2) 0.8357(2) 0.3968(4) 0.0531(13) Uani 1 1 d .
H8 H 0.6042 0.8559 0.3450 0.064 Uiso 1 1 calc R
C14 C 0.5196(3) 0.8168(3) 0.2768(4) 0.0604(15) Uani 1 1 d .
H14 H 0.5547 0.8121 0.2533 0.073 Uiso 1 1 calc R
O2 O 0.73320(19) 0.7609(3) 0.6107(4) 0.101(2) Uani 1 1 d .
C2 C 0.6700(2) 0.7986(3) 0.5102(4) 0.0591(15) Uani 1 1 d .
C12 C 0.4232(3) 0.8259(3) 0.2547(5) 0.079(2) Uani 1 1 d .
H12 H 0.3931 0.8280 0.2172 0.094 Uiso 1 1 calc R
C3 C 0.7261(3) 0.7952(4) 0.5396(5) 0.083(2) Uani 1 1 d .
C13 C 0.4750(3) 0.8204(3) 0.2214(5) 0.0719(18) Uani 1 1 d .
H13 H 0.4803 0.8191 0.1610 0.086 Uiso 1 1 calc R
C6 C 0.7028(3) 0.8583(4) 0.3943(6) 0.094(3) Uani 1 1 d .
H6 H 0.6951 0.8798 0.3452 0.113 Uiso 1 1 calc R
C5 C 0.7561(4) 0.8546(5) 0.4235(8) 0.121(4) Uani 1 1 d .
H5 H 0.7842 0.8736 0.3950 0.145 Uiso 1 1 calc R
C4 C 0.7677(3) 0.8219(6) 0.4966(7) 0.123(4) Uani 1 1 d .
H4A H 0.8038 0.8183 0.5161 0.147 Uiso 1 1 calc R
C7 C 0.7875(3) 0.7507(6) 0.6417(9) 0.146(5) Uani 1 1 d .
H7A H 0.8108 0.7813 0.6271 0.219 Uiso 1 1 calc R
H7B H 0.8016 0.7178 0.6147 0.219 Uiso 1 1 calc R
H7C H 0.7867 0.7460 0.7042 0.219 Uiso 1 1 calc R
O5 O 0.4103(13) 0.9196(7) 0.0805(14) 0.309(13) Uani 1 1 d .
C16 C 0.4571(11) 0.9459(10) 0.074(3) 0.34(3) Uani 1 1 d .
H16A H 0.4742 0.9376 0.0184 0.412 Uiso 1 1 calc R
H16B H 0.4818 0.9335 0.1204 0.412 Uiso 1 1 calc R
C19 C 0.4491(10) 1.0030(9) 0.082(2) 0.245(12) Uani 1 1 d .
H19A H 0.4777 1.0198 0.1171 0.293 Uiso 1 1 calc R
H19B H 0.4485 1.0204 0.0245 0.293 Uiso 1 1 calc R
C17 C 0.3674(14) 0.9590(12) 0.125(3) 0.38(3) Uani 1 1 d .
H17A H 0.3339 0.9616 0.0902 0.457 Uiso 1 1 calc R
H17B H 0.3585 0.9472 0.1836 0.457 Uiso 1 1 calc R
C18 C 0.3952(17) 1.0072(12) 0.125(4) 0.49(4) Uani 1 1 d .
H18A H 0.3734 1.0350 0.0952 0.588 Uiso 1 1 calc R
H18B H 0.4005 1.0192 0.1850 0.588 Uiso 1 1 calc R
H50 H 0.544(3) 0.888(3) 0.610(5) 0.05(2) Uiso 1 1 d .
O6 O 0.689(2) 0.942(3) 0.674(6) 0.91(7) Uiso 1 1 d D
H56 H 0.704(3) 0.914(3) 0.698(5) 0.08(2) Uiso 1 1 d D
H57 H 0.6562(17) 0.9367(19) 0.653(3) 0.029(11) Uiso 1 1 d D

loop_
_atom_site_aniso_label
_atom_site_aniso_U_11
_atom_site_aniso_U_22
_atom_site_aniso_U_33
_atom_site_aniso_U_23
_atom_site_aniso_U_13
_atom_site_aniso_U_12
Co1 0.0329(4) 0.0381(4) 0.0481(5) 0.0025(3) 0.0008(3) -0.0019(3)
O3 0.0335(16) 0.0333(16) 0.0453(19) -0.0009(13) -0.0039(13) -0.0017(12)
O1 0.0292(17) 0.073(3) 0.063(2) 0.0125(19) 0.0011(16) -0.0040(17)
N1 0.048(2) 0.038(2) 0.049(2) 0.0008(18) 0.0041(19) 0.0000(18)
O4 0.066(3) 0.046(2) 0.083(3) 0.002(2) 0.015(3) -0.008(2)
C15 0.043(3) 0.045(3) 0.060(3) -0.002(2) -0.008(2) -0.009(2)
C9 0.057(3) 0.028(2) 0.051(3) 0.001(2) 0.001(2) 0.002(2)
C10 0.046(3) 0.047(3) 0.053(3) 0.000(2) -0.003(2) 0.001(2)
C1 0.051(3) 0.067(4) 0.065(4) 0.000(3) 0.011(3) -0.010(3)
C11 0.060(4) 0.067(4) 0.071(4) 0.014(3) -0.013(3) 0.004(3)
C8 0.059(3) 0.046(3) 0.055(3) 0.012(2) 0.010(3) -0.002(2)
C14 0.074(4) 0.053(3) 0.054(3) 0.002(3) 0.000(3) 0.002(3)
O2 0.039(3) 0.161(6) 0.103(4) 0.028(4) -0.010(3) 0.000(3)
C2 0.038(3) 0.074(4) 0.065(4) -0.007(3) 0.001(3) -0.005(3)
C12 0.082(5) 0.086(5) 0.068(4) 0.000(4) -0.027(4) 0.007(4)
C3 0.033(3) 0.129(7) 0.088(5) 0.009(5) -0.002(3) -0.013(4)
C13 0.097(5) 0.070(4) 0.049(3) -0.002(3) -0.010(3) 0.002(4)
C6 0.064(5) 0.114(7) 0.104(6) 0.026(5) 0.019(4) -0.023(4)
C5 0.069(6) 0.148(10) 0.145(9) 0.028(8) 0.020(6) -0.040(6)
C4 0.043(4) 0.208(12) 0.117(8) 0.022(8) 0.003(4) -0.029(6)
C7 0.041(4) 0.233(15) 0.164(11) 0.063(10) -0.016(5) 0.004(6)
O5 0.49(4) 0.147(12) 0.29(2) 0.047(12) -0.18(2) -0.076(18)
C16 0.25(3) 0.136(18) 0.64(7) 0.11(3) -0.22(4) -0.079(18)
C19 0.19(2) 0.145(18) 0.39(4) -0.02(2) -0.07(2) -0.028(16)
C17 0.29(4) 0.19(3) 0.66(7) -0.16(4) 0.14(4) -0.11(3)
C18 0.34(4) 0.16(2) 0.97(11) -0.17(4) 0.30(6) -0.11(3)

loop_
_atom_type_symbol
_atom_type_description
_atom_type_scat_dispersion_real
_atom_type_scat_dispersion_imag
_atom_type_scat_source
C C 0.0033 0.0016 'International Tables Vol C Tables 4.2.6.8 and 6.1.1.4'
H H 0.0000 0.0000 'International Tables Vol C Tables 4.2.6.8 and 6.1.1.4'
N N 0.0061 0.0033 'International Tables Vol C Tables 4.2.6.8 and 6.1.1.4'
O O 0.0106 0.0060 'International Tables Vol C Tables 4.2.6.8 and 6.1.1.4'
Co Co 0.3494 0.9721 'International Tables Vol C Tables 4.2.6.8 and 6.1.1.4'

loop_
_geom_angle_atom_site_label_1
_geom_angle_atom_site_label_2
_geom_angle_atom_site_label_3
_geom_angle
_geom_angle_site_symmetry_1
_geom_angle_site_symmetry_3
O1 Co1 O3 171.73(16) . 15_656
O1 Co1 N1 89.33(17) . .
O3 Co1 N1 93.10(15) 15_656 .
O1 Co1 O3 94.13(15) . .
O3 Co1 O3 84.91(14) 15_656 .
N1 Co1 O3 169.17(15) . .
O1 Co1 O3 93.36(15) . 10_577
O3 Co1 O3 78.37(14) 15_656 10_577
N1 Co1 O3 108.35(15) . 10_577
O3 Co1 O3 81.72(14) . 10_577
O1 Co1 O4 95.92(19) . .
O3 Co1 O4 92.22(17) 15_656 .
N1 Co1 O4 83.09(19) . .
O3 Co1 O4 86.35(17) . .
O3 Co1 O4 165.37(17) 10_577 .
C15 O3 Co1 115.8(3) . 10_577
C15 O3 Co1 120.4(3) . .
Co1 O3 Co1 97.51(14) 10_577 .
C15 O3 Co1 122.9(3) . 15_656
Co1 O3 Co1 101.62(14) 10_577 15_656
Co1 O3 Co1 93.54(12) . 15_656
C2 O1 Co1 124.5(4) . .
C8 N1 C9 118.0(5) . .
C8 N1 Co1 119.0(4) . .
C9 N1 Co1 122.2(3) . .
O3 C15 C10 114.5(4) . 10_577
C10 C9 C14 119.3(5) . .
C10 C9 N1 120.8(5) . .
C14 C9 N1 119.8(5) . .
C9 C10 C11 117.0(6) . .
C9 C10 C15 124.2(5) . 15_656
C11 C10 C15 118.3(5) . 15_656
C2 C1 C6 120.5(7) . .
C2 C1 C8 123.3(5) . .
C6 C1 C8 116.2(7) . .
C12 C11 C10 122.5(7) . .
N1 C8 C1 127.9(5) . .
C13 C14 C9 121.1(7) . .
C3 O2 C7 118.9(7) . .
O1 C2 C1 125.4(5) . .
O1 C2 C3 117.5(6) . .
C1 C2 C3 117.0(6) . .
C13 C12 C11 119.8(7) . .
C4 C3 O2 124.9(7) . .
C4 C3 C2 121.5(8) . .
O2 C3 C2 113.5(6) . .
C12 C13 C14 120.2(7) . .
C5 C6 C1 121.5(9) . .
C6 C5 C4 119.1(8) . .
C3 C4 C5 120.3(8) . .
C16 O5 C17 108(2) . .
O5 C16 C19 111(3) . .
C18 C19 C16 103(2) . .
C18 C17 O5 102(3) . .
C19 C18 C17 112(3) . .

loop_
_geom_bond_atom_site_label_1
_geom_bond_atom_site_label_2
_geom_bond_distance
_geom_bond_site_symmetry_2
Co1 O1 1.976(4) .
Co1 O3 2.024(3) 15_656
Co1 N1 2.105(4) .
Co1 O3 2.125(3) .
Co1 O3 2.157(3) 10_577
Co1 O4 2.250(5) .
O3 C15 1.413(6) .
O3 Co1 2.024(3) 10_577
O3 Co1 2.157(3) 15_656
O1 C2 1.293(7) .
N1 C8 1.286(7) .
N1 C9 1.422(7) .
C15 C10 1.497(8) 10_577
C9 C10 1.409(8) .
C9 C14 1.412(8) .
C10 C11 1.407(8) .
C10 C15 1.497(8) 15_656
C1 C2 1.387(9) .
C1 C6 1.401(9) .
C1 C8 1.447(9) .
C11 C12 1.380(11) .
C14 C13 1.375(10) .
O2 C3 1.377(10) .
O2 C7 1.422(9) .
C2 C3 1.437(9) .
C12 C13 1.363(11) .
C3 C4 1.366(12) .
C6 C5 1.371(13) .
C5 C4 1.396(15) .
O5 C16 1.31(3) .
O5 C17 1.57(3) .
C16 C19 1.40(3) .
C19 C18 1.47(3) .
C17 C18 1.35(3) .
